data_4085220
loop_
_publ_author_name
'M\"uller, Astrid L.'
'Bleith, Tim'
'Roth, Torsten'
'Wadepohl, Hubert'
'Gade, Lutz H.'

_publ_section_title
;
 Iridium Half-Sandwich Complexes with Di- and Tridentate
 Bis(pyridylimino)isoindolato Ligands: Stoichiometric and Catalytic
 Reactivity
;
_journal_issue 11
_journal_name_full Organometallics
_journal_page_first 2326
_journal_paper_doi 10.1021/om501138t
_journal_volume 34
_journal_year 2015
_chemical_formula_moiety 'C30 H31 Ir N8, 0.5(C H2 Cl2)'
_chemical_formula_sum 'C30.5 H32 Cl Ir N8'
_chemical_formula_weight 738.29
_space_group_crystal_system monoclinic
_space_group_IT_number 14
_space_group_name_Hall '-P 2ybc'
_space_group_name_H-M_alt 'P 1 21/c 1'
_symmetry_cell_setting monoclinic
_symmetry_Int_Tables_number 14
_symmetry_space_group_name_Hall '-P 2ybc'
_symmetry_space_group_name_H-M 'P 1 21/c 1'
_atom_sites_solution_hydrogens geom
_atom_sites_solution_primary iterative
_atom_sites_solution_secondary difmap
_audit_block_code ga_am32
_audit_creation_date 2014-07-07
_audit_update_record 'Mon Jul  7 15:36:49 CEST 2014'
_cell_angle_alpha 90
_cell_angle_beta 100.287(10)
_cell_angle_gamma 90
_cell_formula_units_Z 8
_cell_length_a 8.942(4)
_cell_length_b 27.030(14)
_cell_length_c 23.843(12)
_cell_measurement_reflns_used 8176
_cell_measurement_temperature 100(2)
_cell_measurement_theta_max 31.85
_cell_measurement_theta_min 2.42
_cell_volume 5670(5)
_computing_cell_refinement
;
SAINT 8.x (Bruker AXS, 1997-2012). Includes estimated systematic errors
 of the unit cell constants from Monte Carlo simulations.
;
_computing_data_collection 'SMART-5.631 (Bruker AXS, 2003)'
_computing_data_reduction 'SAINT 8.x (Bruker AXS, 1997-2011)'
_computing_molecular_graphics 'Olex2 (Dolomanov et al., 2009)'
_computing_publication_material 'encif (Wadepohl, 2009-13); encifer 1.4 (CCDC, 2011)'
_computing_structure_refinement 'ShelXL (Sheldrick, 2008)'
_computing_structure_solution 'SUPERFLIP (Palatinus, 2007-2009)'
_diffrn_ambient_environment 'perfluoro polyether oil'
_diffrn_ambient_temperature 100(1)
_diffrn_detector 'CCD plate'
_diffrn_detector_area_resol_mean 8.19
_diffrn_detector_type CCD-PXL-KAF2
_diffrn_measured_fraction_theta_full 1.000
_diffrn_measured_fraction_theta_max 1.000
_diffrn_measurement_device 'three-circle diffractometer'
_diffrn_measurement_device_type 'Bruker AXS Smart 1000'
_diffrn_measurement_method '\f- and \w-scans'
_diffrn_measurement_specimen_support 'polyimid foil'
_diffrn_radiation_monochromator graphite
_diffrn_radiation_probe x-ray
_diffrn_radiation_type MoK\a
_diffrn_radiation_wavelength 0.71073
_diffrn_reflns_av_R_equivalents 0.0728
_diffrn_reflns_av_unetI/netI 0.0444
_diffrn_reflns_Laue_measured_fraction_full 1.000
_diffrn_reflns_Laue_measured_fraction_max 1.000
_diffrn_reflns_limit_h_max 12
_diffrn_reflns_limit_h_min -12
_diffrn_reflns_limit_k_max 38
_diffrn_reflns_limit_k_min -38
_diffrn_reflns_limit_l_max 34
_diffrn_reflns_limit_l_min -34
_diffrn_reflns_number 138873
_diffrn_reflns_point_group_measured_fraction_full 1.000
_diffrn_reflns_point_group_measured_fraction_max 1.000
_diffrn_reflns_theta_full 25.242
_diffrn_reflns_theta_max 30.508
_diffrn_reflns_theta_min 1.149
_diffrn_source 'sealed X-Ray tube (Mo)'
_diffrn_source_type 'fine focus tube'
_diffrn_standards_number 0
_exptl_absorpt_coefficient_mu 4.840
_exptl_absorpt_correction_T_max 0.7464
_exptl_absorpt_correction_T_min 0.5697
_exptl_absorpt_correction_type multi-scan
_exptl_absorpt_process_details
;
multi-scan from symmetry-related measurements (Blessing 1995)
SADABS (Sheldrick & Bruker AXS, 2004-2008)
;
_exptl_crystal_colour orange
_exptl_crystal_density_diffrn 1.730
_exptl_crystal_description plate
_exptl_crystal_F_000 2920
_exptl_crystal_size_max 0.25
_exptl_crystal_size_mid 0.13
_exptl_crystal_size_min 0.04
_refine_diff_density_max 1.612
_refine_diff_density_min -1.380
_refine_diff_density_rms 0.167
_refine_ls_extinction_method none
_refine_ls_goodness_of_fit_ref 1.057
_refine_ls_hydrogen_treatment constr
_refine_ls_matrix_type full
_refine_ls_number_parameters 744
_refine_ls_number_reflns 17312
_refine_ls_number_restraints 0
_refine_ls_restrained_S_all 1.057
_refine_ls_R_factor_all 0.0485
_refine_ls_R_factor_gt 0.0300
_refine_ls_shift/su_max 0.002
_refine_ls_shift/su_mean 0.000
_refine_ls_structure_factor_coef Fsqd
_refine_ls_weighting_details 'w=1/[\s^2^(Fo^2^)+(0.0264P)^2^+9.0197P] where P=(Fo^2^+2Fc^2^)/3'
_refine_ls_weighting_scheme calc
_refine_ls_wR_factor_gt 0.0596
_refine_ls_wR_factor_ref 0.0689
_reflns_Friedel_coverage 0.000
_reflns_number_gt 13822
_reflns_number_total 17312
_reflns_threshold_expression 'I > 2\s(I)'
_cod_data_source_file om501138t_si_004.cif
_cod_data_source_block ga_am32
_cod_depositor_comments 'Adding full bibliography for 4085217--4085232.cif.'
_cod_original_sg_symbol_H-M 'P 21/c'
_cod_original_formula_sum 'C30.50 H32 Cl Ir N8'
_cod_database_code 4085220
_audit_block_refno 1986
_audit_block_usercomment AM615_1
_shelxl_version_number 2014-3
_shelx_space_group_comment
;
The symmetry employed for this shelxl refinement is uniquely defined
by the following loop, which should always be used as a source of
symmetry information in preference to the above space-group names.
They are only intended as comments.
;
_shelx_estimated_absorpt_t_max 0.830
_shelx_estimated_absorpt_t_min 0.377
_olex2_refinement_description
;
1. Fixed Uiso
 At 1.2 times of:
  All C(H) groups, All C(H,H) groups
 At 1.5 times of:
  All C(H,H,H) groups
2.a Secondary CH2 refined with riding coordinates:
 C81(H81A,H81B)
2.b Aromatic/amide H refined with riding coordinates:
 C55(H55), C56(H56), C57(H57), C58(H58), C60(H60), C61(H61), C62(H62),
 C66(H66), C67(H67), C68(H68), C5(H5), C6(H6), C7(H7), C8(H8), C10(H10),
 C11(H11), C12(H12), C16(H16), C17(H17), C18(H18)
2.c Idealised Me refined as rotating group:
 C64(H64A,H64B,H64C), C70(H70A,H70B,H70C), C76(H76A,H76B,H76C), C77(H77A,H77B,
 H77C), C78(H78A,H78B,H78C), C79(H79A,H79B,H79C), C80(H80A,H80B,H80C), C15(H15A,
 H15B,H15C), C20(H20A,H20B,H20C), C26(H26A,H26B,H26C), C27(H27A,H27B,H27C),
 C28(H28A,H28B,H28C), C29(H29A,H29B,H29C), C30(H30A,H30B,H30C)
;
_olex2_submission_special_instructions 'No special instructions were received'

loop_
_symmetry_equiv_pos_as_xyz
'x, y, z'
'-x, y+1/2, -z+1/2'
'-x, -y, -z'
'x, -y-1/2, z-1/2'

loop_
_atom_site_label
_atom_site_type_symbol
_atom_site_fract_x
_atom_site_fract_y
_atom_site_fract_z
_atom_site_U_iso_or_equiv
_atom_site_adp_type
_atom_site_occupancy
_atom_site_site_symmetry_order
_atom_site_calc_flag
_atom_site_refinement_flags_posn
Ir51 Ir 0.77727(2) 0.49468(2) 0.16088(2) 0.00848(3) Uani 1 1 d .
N51 N 0.6498(3) 0.45122(10) 0.20573(11) 0.0098(5) Uani 1 1 d .
N52 N 0.7720(3) 0.37419(10) 0.19241(11) 0.0114(5) Uani 1 1 d .
N53 N 0.7886(3) 0.42873(10) 0.11203(12) 0.0112(5) Uani 1 1 d .
N54 N 0.5040(3) 0.51252(11) 0.23736(12) 0.0123(6) Uani 1 1 d .
N55 N 0.4656(3) 0.52375(11) 0.33250(12) 0.0145(6) Uani 1 1 d .
N56 N 0.5675(3) 0.50934(11) 0.10644(12) 0.0149(6) Uani 1 1 d .
N57 N 0.4828(3) 0.54226(11) 0.11245(12) 0.0141(6) Uani 1 1 d .
N58 N 0.3924(4) 0.57253(12) 0.11463(14) 0.0227(7) Uani 1 1 d .
C51 C 0.6875(3) 0.40321(12) 0.21674(13) 0.0093(6) Uani 1 1 d .
C52 C 0.6074(4) 0.38487(13) 0.26169(13) 0.0120(6) Uani 1 1 d .
C53 C 0.5165(4) 0.42367(13) 0.27533(13) 0.0117(6) Uani 1 1 d .
C54 C 0.5495(3) 0.46741(12) 0.24104(13) 0.0100(6) Uani 1 1 d .
C55 C 0.6059(4) 0.33815(13) 0.28536(14) 0.0140(7) Uani 1 1 d .
H55 H 0.6719 0.3127 0.2769 0.017 Uiso 1 1 calc R
C56 C 0.5037(4) 0.32998(14) 0.32203(15) 0.0168(7) Uani 1 1 d .
H56 H 0.5003 0.2985 0.3395 0.020 Uiso 1 1 calc R
C57 C 0.4063(4) 0.36740(14) 0.33350(15) 0.0178(7) Uani 1 1 d .
H57 H 0.3340 0.3605 0.3572 0.021 Uiso 1 1 calc R
C58 C 0.4126(4) 0.41447(14) 0.31099(14) 0.0159(7) Uani 1 1 d .
H58 H 0.3473 0.4399 0.3198 0.019 Uiso 1 1 calc R
C59 C 0.8143(4) 0.38455(12) 0.14058(14) 0.0111(6) Uani 1 1 d .
C60 C 0.8798(4) 0.34462(13) 0.11675(15) 0.0137(7) Uani 1 1 d .
H60 H 0.9062 0.3156 0.1387 0.016 Uiso 1 1 calc R
C61 C 0.9063(4) 0.34704(14) 0.06205(16) 0.0191(8) Uani 1 1 d .
H61 H 0.9523 0.3202 0.0458 0.023 Uiso 1 1 calc R
C62 C 0.8642(4) 0.38970(14) 0.03109(15) 0.0181(7) Uani 1 1 d .
H62 H 0.8731 0.3912 -0.0080 0.022 Uiso 1 1 calc R
C63 C 0.8091(4) 0.43035(13) 0.05656(14) 0.0138(7) Uani 1 1 d .
C64 C 0.7711(5) 0.47627(14) 0.02197(15) 0.0216(8) Uani 1 1 d .
H64A H 0.7031 0.4971 0.0398 0.032 Uiso 1 1 calc GR
H64B H 0.7207 0.4673 -0.0166 0.032 Uiso 1 1 calc GR
H64C H 0.8647 0.4945 0.0200 0.032 Uiso 1 1 calc GR
C65 C 0.4263(4) 0.53494(13) 0.27667(14) 0.0131(6) Uani 1 1 d .
C66 C 0.3215(4) 0.57186(13) 0.25688(16) 0.0173(7) Uani 1 1 d .
H66 H 0.2983 0.5797 0.2174 0.021 Uiso 1 1 calc R
C67 C 0.2521(4) 0.59681(14) 0.29562(17) 0.0203(8) Uani 1 1 d .
H67 H 0.1797 0.6220 0.2832 0.024 Uiso 1 1 calc R
C68 C 0.2887(4) 0.58481(14) 0.35295(16) 0.0190(8) Uani 1 1 d .
H68 H 0.2413 0.6014 0.3803 0.023 Uiso 1 1 calc R
C69 C 0.3960(4) 0.54816(14) 0.36971(15) 0.0159(7) Uani 1 1 d .
C70 C 0.4411(4) 0.53289(16) 0.43087(15) 0.0229(8) Uani 1 1 d .
H70A H 0.4270 0.4971 0.4342 0.034 Uiso 1 1 calc GR
H70B H 0.3776 0.5503 0.4540 0.034 Uiso 1 1 calc GR
H70C H 0.5481 0.5413 0.4444 0.034 Uiso 1 1 calc GR
C71 C 0.8795(4) 0.53949(12) 0.23292(14) 0.0127(6) Uani 1 1 d .
C72 C 0.8510(4) 0.56948(13) 0.18382(14) 0.0139(7) Uani 1 1 d .
C73 C 0.9390(4) 0.55050(14) 0.14325(15) 0.0163(7) Uani 1 1 d .
C74 C 1.0199(4) 0.50819(14) 0.16779(16) 0.0178(7) Uani 1 1 d .
C75 C 0.9821(4) 0.50001(13) 0.22323(16) 0.0169(7) Uani 1 1 d .
C76 C 0.8290(4) 0.54886(14) 0.28830(14) 0.0187(7) Uani 1 1 d .
H76A H 0.7379 0.5697 0.2818 0.028 Uiso 1 1 calc GR
H76B H 0.9103 0.5657 0.3144 0.028 Uiso 1 1 calc GR
H76C H 0.8058 0.5173 0.3051 0.028 Uiso 1 1 calc GR
C77 C 0.7552(5) 0.61479(13) 0.17759(17) 0.0222(8) Uani 1 1 d .
H77A H 0.7334 0.6247 0.1374 0.033 Uiso 1 1 calc GR
H77B H 0.8094 0.6416 0.2004 0.033 Uiso 1 1 calc GR
H77C H 0.6596 0.6080 0.1908 0.033 Uiso 1 1 calc GR
C78 C 0.9601(5) 0.57766(16) 0.08983(17) 0.0297(10) Uani 1 1 d .
H78A H 1.0117 0.5560 0.0664 0.044 Uiso 1 1 calc GR
H78B H 1.0217 0.6074 0.1003 0.044 Uiso 1 1 calc GR
H78C H 0.8606 0.5872 0.0682 0.044 Uiso 1 1 calc GR
C79 C 1.1281(4) 0.47730(16) 0.14165(19) 0.0279(9) Uani 1 1 d .
H79A H 1.1225 0.4429 0.1540 0.042 Uiso 1 1 calc GR
H79B H 1.2317 0.4897 0.1538 0.042 Uiso 1 1 calc GR
H79C H 1.1009 0.4791 0.1000 0.042 Uiso 1 1 calc GR
C80 C 1.0458(5) 0.46201(15) 0.26614(17) 0.0274(9) Uani 1 1 d .
H80A H 0.9662 0.4508 0.2866 0.041 Uiso 1 1 calc GR
H80B H 1.1297 0.4764 0.2933 0.041 Uiso 1 1 calc GR
H80C H 1.0833 0.4338 0.2468 0.041 Uiso 1 1 calc GR
Ir1 Ir 0.69804(2) 0.72794(2) 0.43318(2) 0.00851(3) Uani 1 1 d .
N1 N 0.8203(3) 0.73211(10) 0.51522(11) 0.0102(5) Uani 1 1 d .
N2 N 0.6731(3) 0.79721(10) 0.54686(12) 0.0137(6) Uani 1 1 d .
N3 N 0.6759(3) 0.80649(10) 0.44461(12) 0.0113(5) Uani 1 1 d .
N4 N 0.9745(3) 0.66334(11) 0.51270(12) 0.0137(6) Uani 1 1 d .
N5 N 0.9666(3) 0.58277(11) 0.54656(12) 0.0137(6) Uani 1 1 d .
N6 N 0.9087(3) 0.74304(11) 0.40782(13) 0.0155(6) Uani 1 1 d .
N7 N 0.9726(3) 0.71229(12) 0.38498(13) 0.0174(6) Uani 1 1 d .
N8 N 1.0413(4) 0.68407(14) 0.36295(16) 0.0319(9) Uani 1 1 d .
C1 C 0.7634(4) 0.75891(12) 0.55452(14) 0.0118(6) Uani 1 1 d .
C2 C 0.9155(4) 0.69851(13) 0.60456(14) 0.0125(6) Uani 1 1 d .
C3 C 0.8201(4) 0.73766(12) 0.61179(14) 0.0123(6) Uani 1 1 d .
C4 C 0.9127(4) 0.69397(12) 0.54178(14) 0.0105(6) Uani 1 1 d .
C5 C 0.9934(4) 0.67327(13) 0.65118(15) 0.0161(7) Uani 1 1 d .
H5 H 1.0583 0.6463 0.6465 0.019 Uiso 1 1 calc R
C6 C 0.9738(4) 0.68858(14) 0.70533(15) 0.0180(7) Uani 1 1 d .
H6 H 1.0272 0.6721 0.7381 0.022 Uiso 1 1 calc R
C7 C 0.8770(4) 0.72767(14) 0.71201(15) 0.0194(8) Uani 1 1 d .
H7 H 0.8649 0.7373 0.7493 0.023 Uiso 1 1 calc R
C8 C 0.7975(4) 0.75281(13) 0.66493(15) 0.0168(7) Uani 1 1 d .
H8 H 0.7306 0.7793 0.6692 0.020 Uiso 1 1 calc R
C9 C 0.6455(4) 0.82331(12) 0.49590(14) 0.0126(6) Uani 1 1 d .
C10 C 0.5863(4) 0.87080(13) 0.50063(16) 0.0176(7) Uani 1 1 d .
H10 H 0.5584 0.8811 0.5355 0.021 Uiso 1 1 calc R
C11 C 0.5685(4) 0.90251(13) 0.45489(16) 0.0198(8) Uani 1 1 d .
H11 H 0.5298 0.9350 0.4579 0.024 Uiso 1 1 calc R
C12 C 0.6077(4) 0.88645(13) 0.40479(16) 0.0181(7) Uani 1 1 d .
H12 H 0.5992 0.9083 0.3732 0.022 Uiso 1 1 calc R
C13 C 0.6595(4) 0.83862(13) 0.39997(15) 0.0140(7) Uani 1 1 d .
C14 C 1.0524(4) 0.62197(13) 0.53926(13) 0.0119(6) Uani 1 1 d .
C15 C 0.7018(4) 0.82264(14) 0.34445(15) 0.0174(7) Uani 1 1 d .
H15A H 0.8127 0.8207 0.3487 0.026 Uiso 1 1 calc GR
H15B H 0.6627 0.8467 0.3147 0.026 Uiso 1 1 calc GR
H15C H 0.6576 0.7901 0.3338 0.026 Uiso 1 1 calc GR
C16 C 1.2109(4) 0.62160(13) 0.55223(15) 0.0161(7) Uani 1 1 d .
H16 H 1.2684 0.6497 0.5449 0.019 Uiso 1 1 calc R
C17 C 1.2814(4) 0.57927(14) 0.57596(15) 0.0163(7) Uani 1 1 d .
H17 H 1.3889 0.5781 0.5867 0.020 Uiso 1 1 calc R
C18 C 1.1941(4) 0.53835(13) 0.58406(14) 0.0154(7) Uani 1 1 d .
H18 H 1.2408 0.5088 0.6001 0.019 Uiso 1 1 calc R
C19 C 1.0373(4) 0.54142(13) 0.56833(14) 0.0137(7) Uani 1 1 d .
C20 C 0.9364(4) 0.49778(14) 0.57383(17) 0.0229(8) Uani 1 1 d .
H20A H 0.8679 0.5059 0.6003 0.034 Uiso 1 1 calc GR
H20B H 0.9992 0.4692 0.5884 0.034 Uiso 1 1 calc GR
H20C H 0.8765 0.4897 0.5364 0.034 Uiso 1 1 calc GR
C21 C 0.5925(4) 0.68313(12) 0.36085(14) 0.0114(6) Uani 1 1 d .
C22 C 0.4803(4) 0.71541(13) 0.37562(14) 0.0129(6) Uani 1 1 d .
C23 C 0.4668(4) 0.70564(13) 0.43436(14) 0.0120(6) Uani 1 1 d .
C24 C 0.5677(4) 0.66570(12) 0.45410(14) 0.0112(6) Uani 1 1 d .
C25 C 0.6492(4) 0.65217(12) 0.40958(13) 0.0106(6) Uani 1 1 d .
C26 C 0.6405(4) 0.67929(14) 0.30403(14) 0.0173(7) Uani 1 1 d .
H26A H 0.6203 0.7107 0.2836 0.026 Uiso 1 1 calc GR
H26B H 0.5833 0.6527 0.2818 0.026 Uiso 1 1 calc GR
H26C H 0.7494 0.6719 0.3095 0.026 Uiso 1 1 calc GR
C27 C 0.3816(4) 0.75068(14) 0.33716(15) 0.0188(7) Uani 1 1 d .
H27A H 0.3788 0.7826 0.3565 0.028 Uiso 1 1 calc GR
H27B H 0.2784 0.7372 0.3277 0.028 Uiso 1 1 calc GR
H27C H 0.4228 0.7553 0.3021 0.028 Uiso 1 1 calc GR
C28 C 0.3555(4) 0.72962(14) 0.46581(15) 0.0160(7) Uani 1 1 d .
H28A H 0.3922 0.7267 0.5069 0.024 Uiso 1 1 calc GR
H28B H 0.2567 0.7132 0.4558 0.024 Uiso 1 1 calc GR
H28C H 0.3448 0.7646 0.4553 0.024 Uiso 1 1 calc GR
C29 C 0.5843(4) 0.64241(13) 0.51166(14) 0.0151(7) Uani 1 1 d .
H29A H 0.6829 0.6257 0.5206 0.023 Uiso 1 1 calc GR
H29B H 0.5026 0.6183 0.5118 0.023 Uiso 1 1 calc GR
H29C H 0.5782 0.6680 0.5403 0.023 Uiso 1 1 calc GR
C30 C 0.7582(4) 0.61014(12) 0.40957(14) 0.0131(6) Uani 1 1 d .
H30A H 0.8477 0.6216 0.3948 0.020 Uiso 1 1 calc GR
H30B H 0.7087 0.5834 0.3853 0.020 Uiso 1 1 calc GR
H30C H 0.7897 0.5979 0.4486 0.020 Uiso 1 1 calc GR
Cl1 Cl 0.83110(13) 0.21644(5) 0.42784(5) 0.0355(3) Uani 1 1 d .
Cl2 Cl 0.6342(2) 0.19652(5) 0.31962(5) 0.0627(5) Uani 1 1 d .
C81 C 0.6603(5) 0.19013(16) 0.39384(18) 0.0299(9) Uani 1 1 d .
H81A H 0.5747 0.2062 0.4080 0.036 Uiso 1 1 calc R
H81B H 0.6594 0.1546 0.4036 0.036 Uiso 1 1 calc R

loop_
_atom_site_aniso_label
_atom_site_aniso_U_11
_atom_site_aniso_U_22
_atom_site_aniso_U_33
_atom_site_aniso_U_23
_atom_site_aniso_U_13
_atom_site_aniso_U_12
Ir51 0.01056(6) 0.00730(6) 0.00781(6) 0.00007(4) 0.00230(4) -0.00015(4)
N51 0.0121(13) 0.0084(13) 0.0092(12) -0.0010(10) 0.0026(10) -0.0002(10)
N52 0.0151(13) 0.0103(14) 0.0087(13) 0.0000(10) 0.0020(10) -0.0005(11)
N53 0.0135(13) 0.0088(14) 0.0114(13) 0.0005(11) 0.0029(10) 0.0014(10)
N54 0.0131(13) 0.0138(15) 0.0105(13) -0.0021(11) 0.0032(10) 0.0016(11)
N55 0.0139(13) 0.0172(15) 0.0132(14) -0.0044(12) 0.0046(11) -0.0027(11)
N56 0.0173(14) 0.0139(15) 0.0127(14) -0.0025(11) 0.0003(11) 0.0041(11)
N57 0.0173(14) 0.0142(15) 0.0101(13) 0.0041(11) 0.0004(11) -0.0021(12)
N58 0.0274(17) 0.0201(17) 0.0199(16) 0.0026(13) 0.0019(13) 0.0081(14)
C51 0.0089(14) 0.0098(16) 0.0080(14) -0.0018(12) -0.0015(11) -0.0026(11)
C52 0.0136(15) 0.0139(17) 0.0081(14) -0.0001(12) 0.0008(12) -0.0035(12)
C53 0.0135(15) 0.0145(17) 0.0062(14) 0.0005(12) -0.0005(12) -0.0036(12)
C54 0.0070(13) 0.0140(16) 0.0086(14) -0.0017(12) 0.0001(11) -0.0002(12)
C55 0.0182(16) 0.0125(17) 0.0099(15) -0.0009(13) -0.0008(13) -0.0019(13)
C56 0.0214(18) 0.0142(18) 0.0141(16) 0.0047(14) 0.0011(14) -0.0049(14)
C57 0.0145(16) 0.024(2) 0.0162(17) 0.0020(15) 0.0056(13) -0.0051(14)
C58 0.0131(16) 0.0209(19) 0.0136(16) -0.0014(14) 0.0021(13) -0.0036(13)
C59 0.0102(14) 0.0102(16) 0.0132(15) -0.0006(12) 0.0030(12) 0.0001(12)
C60 0.0144(16) 0.0101(16) 0.0179(17) -0.0004(13) 0.0064(13) 0.0020(12)
C61 0.0223(18) 0.0140(18) 0.0242(19) -0.0075(15) 0.0126(15) -0.0010(14)
C62 0.0259(19) 0.0176(19) 0.0137(17) -0.0009(14) 0.0112(14) -0.0013(15)
C63 0.0181(16) 0.0125(17) 0.0119(16) 0.0010(13) 0.0057(13) -0.0041(13)
C64 0.037(2) 0.0159(19) 0.0129(17) 0.0019(14) 0.0082(16) 0.0013(16)
C65 0.0115(15) 0.0128(17) 0.0155(16) -0.0036(13) 0.0039(12) -0.0035(12)
C66 0.0191(17) 0.0118(17) 0.0215(18) 0.0003(14) 0.0043(14) 0.0008(13)
C67 0.0158(17) 0.0140(18) 0.033(2) -0.0001(16) 0.0096(15) 0.0015(14)
C68 0.0182(17) 0.0185(19) 0.0236(19) -0.0072(15) 0.0125(15) -0.0033(14)
C69 0.0144(15) 0.0187(18) 0.0158(16) -0.0067(14) 0.0060(13) -0.0063(13)
C70 0.0230(19) 0.030(2) 0.0172(18) -0.0069(16) 0.0088(15) -0.0075(16)
C71 0.0141(15) 0.0105(16) 0.0129(15) -0.0024(13) 0.0010(12) -0.0033(12)
C72 0.0170(16) 0.0095(16) 0.0149(16) -0.0022(13) 0.0021(13) -0.0014(12)
C73 0.0183(17) 0.0166(18) 0.0147(16) -0.0018(14) 0.0048(13) -0.0084(14)
C74 0.0121(15) 0.0176(18) 0.0249(19) -0.0093(15) 0.0068(14) -0.0054(13)
C75 0.0124(15) 0.0163(18) 0.0193(17) -0.0021(14) -0.0047(13) -0.0016(13)
C76 0.0215(18) 0.022(2) 0.0123(16) -0.0040(14) 0.0033(13) -0.0061(15)
C77 0.031(2) 0.0089(18) 0.025(2) -0.0003(15) -0.0008(16) 0.0026(15)
C78 0.045(3) 0.028(2) 0.0187(19) 0.0002(17) 0.0141(18) -0.0163(19)
C79 0.0152(18) 0.031(2) 0.041(2) -0.0141(19) 0.0127(17) -0.0017(16)
C80 0.029(2) 0.020(2) 0.027(2) 0.0002(17) -0.0113(17) 0.0035(17)
Ir1 0.00929(5) 0.00758(6) 0.00838(6) 0.00059(4) 0.00084(4) 0.00045(4)
N1 0.0110(12) 0.0076(13) 0.0112(13) 0.0004(10) -0.0001(10) 0.0029(10)
N2 0.0194(14) 0.0083(14) 0.0128(14) 0.0011(11) 0.0006(11) 0.0023(11)
N3 0.0099(12) 0.0096(14) 0.0128(13) 0.0028(11) -0.0026(10) 0.0003(10)
N4 0.0158(14) 0.0114(14) 0.0131(14) 0.0009(11) 0.0006(11) 0.0029(11)
N5 0.0142(14) 0.0152(15) 0.0118(13) 0.0001(11) 0.0024(11) 0.0026(11)
N6 0.0111(13) 0.0143(15) 0.0216(15) 0.0008(12) 0.0045(11) -0.0021(11)
N7 0.0140(14) 0.0192(16) 0.0199(15) 0.0012(13) 0.0053(12) -0.0029(12)
N8 0.0222(17) 0.034(2) 0.043(2) -0.0139(18) 0.0157(16) -0.0018(15)
C1 0.0112(14) 0.0100(16) 0.0140(15) -0.0007(13) 0.0020(12) -0.0018(12)
C2 0.0122(15) 0.0122(16) 0.0128(15) 0.0024(13) 0.0014(12) -0.0017(12)
C3 0.0146(15) 0.0087(16) 0.0127(15) 0.0008(12) 0.0000(12) -0.0019(12)
C4 0.0117(14) 0.0078(15) 0.0107(15) 0.0020(12) -0.0014(12) 0.0001(12)
C5 0.0150(16) 0.0153(18) 0.0174(17) 0.0040(14) 0.0010(13) 0.0031(13)
C6 0.0210(18) 0.0183(19) 0.0128(16) 0.0047(14) -0.0021(13) 0.0007(14)
C7 0.0238(18) 0.024(2) 0.0102(16) -0.0001(14) 0.0028(14) 0.0008(15)
C8 0.0219(18) 0.0124(17) 0.0165(17) 0.0010(14) 0.0044(14) -0.0001(14)
C9 0.0149(15) 0.0081(16) 0.0137(16) 0.0000(13) -0.0005(12) 0.0000(12)
C10 0.0212(18) 0.0108(17) 0.0193(18) -0.0011(14) -0.0009(14) 0.0026(14)
C11 0.0207(18) 0.0078(17) 0.028(2) 0.0005(15) -0.0045(15) 0.0037(13)
C12 0.0183(17) 0.0124(18) 0.0210(18) 0.0052(14) -0.0039(14) -0.0033(13)
C13 0.0088(14) 0.0143(17) 0.0172(17) 0.0025(13) -0.0021(12) -0.0018(12)
C14 0.0154(15) 0.0127(17) 0.0076(14) 0.0002(12) 0.0021(12) 0.0033(12)
C15 0.0194(17) 0.0181(19) 0.0152(17) 0.0059(14) 0.0043(14) -0.0001(14)
C16 0.0151(16) 0.0157(18) 0.0169(17) 0.0019(14) 0.0015(13) -0.0018(13)
C17 0.0086(15) 0.0198(19) 0.0204(18) 0.0018(14) 0.0023(13) 0.0010(13)
C18 0.0185(17) 0.0139(17) 0.0135(16) 0.0023(13) 0.0018(13) 0.0054(13)
C19 0.0184(16) 0.0121(17) 0.0106(15) 0.0007(13) 0.0022(12) -0.0013(13)
C20 0.0241(19) 0.021(2) 0.0227(19) 0.0075(16) 0.0012(15) -0.0057(15)
C21 0.0125(15) 0.0110(16) 0.0100(15) 0.0001(12) 0.0000(12) -0.0015(12)
C22 0.0107(15) 0.0131(17) 0.0126(15) -0.0017(13) -0.0036(12) -0.0032(12)
C23 0.0113(15) 0.0120(17) 0.0127(15) -0.0008(13) 0.0024(12) 0.0003(12)
C24 0.0119(15) 0.0106(16) 0.0107(15) -0.0003(12) 0.0009(12) -0.0033(12)
C25 0.0111(15) 0.0104(16) 0.0098(15) -0.0009(12) 0.0002(12) -0.0024(12)
C26 0.0240(18) 0.0176(19) 0.0110(16) -0.0019(14) 0.0050(14) -0.0018(14)
C27 0.0146(16) 0.023(2) 0.0175(17) 0.0053(15) -0.0008(13) 0.0033(14)
C28 0.0131(15) 0.0195(19) 0.0170(17) -0.0005(14) 0.0070(13) 0.0029(13)
C29 0.0172(16) 0.0142(17) 0.0151(16) 0.0037(13) 0.0057(13) 0.0003(13)
C30 0.0151(16) 0.0101(16) 0.0141(16) -0.0002(13) 0.0029(13) -0.0003(12)
Cl1 0.0339(6) 0.0429(7) 0.0298(5) -0.0042(5) 0.0063(4) -0.0167(5)
Cl2 0.1040(13) 0.0440(8) 0.0286(6) -0.0090(6) -0.0193(7) 0.0175(8)
C81 0.034(2) 0.022(2) 0.030(2) -0.0028(18) -0.0030(18) -0.0022(18)

loop_
_atom_type_symbol
_atom_type_description
_atom_type_scat_dispersion_real
_atom_type_scat_dispersion_imag
_atom_type_scat_source
C C 0.0033 0.0016 'International Tables Vol C Tables 4.2.6.8 and 6.1.1.4'
H H 0.0000 0.0000 'International Tables Vol C Tables 4.2.6.8 and 6.1.1.4'
Cl Cl 0.1484 0.1585 'International Tables Vol C Tables 4.2.6.8 and 6.1.1.4'
Ir Ir -1.4442 7.9887 'International Tables Vol C Tables 4.2.6.8 and 6.1.1.4'
N N 0.0061 0.0033 'International Tables Vol C Tables 4.2.6.8 and 6.1.1.4'

loop_
_geom_angle_atom_site_label_1
_geom_angle_atom_site_label_2
_geom_angle_atom_site_label_3
_geom_angle
N51 Ir51 N53 83.81(11)
N51 Ir51 N56 85.04(11)
N51 Ir51 C71 95.82(12)
N51 Ir51 C72 124.89(12)
N51 Ir51 C73 160.03(12)
N51 Ir51 C74 133.74(13)
N51 Ir51 C75 99.28(13)
N53 Ir51 C71 147.39(12)
N53 Ir51 C72 150.72(12)
N53 Ir51 C73 111.92(12)
N53 Ir51 C74 92.14(12)
N53 Ir51 C75 108.35(12)
N56 Ir51 N53 86.86(11)
N56 Ir51 C71 125.68(12)
N56 Ir51 C72 100.16(12)
N56 Ir51 C73 107.30(13)
N56 Ir51 C74 140.91(13)
N56 Ir51 C75 164.49(13)
C71 Ir51 C72 37.97(12)
C71 Ir51 C73 64.26(13)
C71 Ir51 C74 64.69(13)
C72 Ir51 C73 38.83(13)
C72 Ir51 C74 64.54(13)
C74 Ir51 C73 38.08(14)
C75 Ir51 C71 39.35(13)
C75 Ir51 C72 65.11(13)
C75 Ir51 C73 64.80(14)
C75 Ir51 C74 38.85(14)
C51 N51 Ir51 120.3(2)
C51 N51 C54 110.2(3)
C54 N51 Ir51 127.1(2)
C51 N52 C59 123.4(3)
C59 N53 Ir51 118.3(2)
C63 N53 Ir51 121.8(2)
C63 N53 C59 117.9(3)
C54 N54 C65 123.7(3)
C69 N55 C65 118.1(3)
N57 N56 Ir51 125.2(2)
N58 N57 N56 174.4(4)
N51 C51 C52 109.0(3)
N52 C51 N51 129.7(3)
N52 C51 C52 121.2(3)
C53 C52 C51 107.1(3)
C55 C52 C51 130.0(3)
C55 C52 C53 122.7(3)
C52 C53 C54 106.6(3)
C58 C53 C52 119.2(3)
C58 C53 C54 134.0(3)
N51 C54 C53 106.9(3)
N54 C54 N51 118.9(3)
N54 C54 C53 134.2(3)
C52 C55 H55 121.4
C52 C55 C56 117.2(3)
C56 C55 H55 121.4
C55 C56 H56 119.6
C55 C56 C57 120.8(3)
C57 C56 H56 119.6
C56 C57 H57 119.3
C58 C57 C56 121.3(3)
C58 C57 H57 119.3
C53 C58 H58 120.7
C57 C58 C53 118.6(3)
C57 C58 H58 120.7
N52 C59 C60 114.1(3)
N53 C59 N52 124.8(3)
N53 C59 C60 121.0(3)
C59 C60 H60 119.8
C61 C60 C59 120.5(3)
C61 C60 H60 119.8
C60 C61 H61 120.9
C60 C61 C62 118.1(3)
C62 C61 H61 120.9
C61 C62 H62 119.7
C61 C62 C63 120.7(3)
C63 C62 H62 119.7
N53 C63 C62 121.1(3)
N53 C63 C64 120.2(3)
C62 C63 C64 118.6(3)
C63 C64 H64A 109.5
C63 C64 H64B 109.5
C63 C64 H64C 109.5
H64A C64 H64B 109.5
H64A C64 H64C 109.5
H64B C64 H64C 109.5
N55 C65 N54 119.4(3)
N55 C65 C66 122.4(3)
C66 C65 N54 117.9(3)
C65 C66 H66 120.7
C67 C66 C65 118.7(3)
C67 C66 H66 120.7
C66 C67 H67 120.3
C66 C67 C68 119.4(3)
C68 C67 H67 120.3
C67 C68 H68 120.6
C67 C68 C69 118.7(3)
C69 C68 H68 120.6
N55 C69 C68 122.6(3)
N55 C69 C70 115.5(3)
C68 C69 C70 121.9(3)
C69 C70 H70A 109.5
C69 C70 H70B 109.5
C69 C70 H70C 109.5
H70A C70 H70B 109.5
H70A C70 H70C 109.5
H70B C70 H70C 109.5
C72 C71 Ir51 71.02(19)
C72 C71 C75 108.4(3)
C72 C71 C76 126.8(3)
C75 C71 Ir51 69.64(19)
C75 C71 C76 124.4(3)
C76 C71 Ir51 130.2(2)
C71 C72 Ir51 71.01(19)
C71 C72 C73 108.2(3)
C71 C72 C77 124.9(3)
C73 C72 Ir51 71.18(19)
C73 C72 C77 126.7(3)
C77 C72 Ir51 126.8(3)
C72 C73 Ir51 69.99(19)
C72 C73 C78 123.8(3)
C74 C73 Ir51 70.8(2)
C74 C73 C72 107.9(3)
C74 C73 C78 127.4(3)
C78 C73 Ir51 133.2(3)
C73 C74 Ir51 71.15(19)
C73 C74 C75 108.4(3)
C73 C74 C79 126.6(4)
C75 C74 Ir51 69.47(19)
C75 C74 C79 124.9(4)
C79 C74 Ir51 125.8(3)
C71 C75 Ir51 71.01(19)
C71 C75 C80 124.9(3)
C74 C75 Ir51 71.7(2)
C74 C75 C71 107.0(3)
C74 C75 C80 127.8(3)
C80 C75 Ir51 127.1(3)
C71 C76 H76A 109.5
C71 C76 H76B 109.5
C71 C76 H76C 109.5
H76A C76 H76B 109.5
H76A C76 H76C 109.5
H76B C76 H76C 109.5
C72 C77 H77A 109.5
C72 C77 H77B 109.5
C72 C77 H77C 109.5
H77A C77 H77B 109.5
H77A C77 H77C 109.5
H77B C77 H77C 109.5
C73 C78 H78A 109.5
C73 C78 H78B 109.5
C73 C78 H78C 109.5
H78A C78 H78B 109.5
H78A C78 H78C 109.5
H78B C78 H78C 109.5
C74 C79 H79A 109.5
C74 C79 H79B 109.5
C74 C79 H79C 109.5
H79A C79 H79B 109.5
H79A C79 H79C 109.5
H79B C79 H79C 109.5
C75 C80 H80A 109.5
C75 C80 H80B 109.5
C75 C80 H80C 109.5
H80A C80 H80B 109.5
H80A C80 H80C 109.5
H80B C80 H80C 109.5
N1 Ir1 N3 82.62(10)
N1 Ir1 N6 84.98(12)
N1 Ir1 C21 149.37(12)
N1 Ir1 C22 149.21(12)
N1 Ir1 C23 110.43(12)
N1 Ir1 C24 92.30(12)
N1 Ir1 C25 110.39(11)
N3 Ir1 C21 127.67(11)
N3 Ir1 C22 98.02(12)
N3 Ir1 C23 99.41(12)
N3 Ir1 C24 132.39(12)
N6 Ir1 N3 87.30(11)
N6 Ir1 C21 99.37(12)
N6 Ir1 C22 125.80(12)
N6 Ir1 C23 163.77(12)
N6 Ir1 C24 139.62(12)
N6 Ir1 C25 104.98(12)
C21 Ir1 C22 37.85(12)
C23 Ir1 C21 64.82(12)
C23 Ir1 C22 38.89(12)
C24 Ir1 C21 64.76(12)
C24 Ir1 C22 64.47(13)
C24 Ir1 C23 38.75(12)
C25 Ir1 N3 162.52(11)
C25 Ir1 C21 39.09(12)
C25 Ir1 C22 64.77(12)
C25 Ir1 C23 65.59(12)
C25 Ir1 C24 39.05(12)
C1 N1 Ir1 119.0(2)
C1 N1 C4 110.2(3)
C4 N1 Ir1 123.9(2)
C1 N2 C9 122.3(3)
C9 N3 Ir1 118.4(2)
C13 N3 Ir1 122.0(2)
C13 N3 C9 118.3(3)
C4 N4 C14 120.1(3)
C14 N5 C19 117.9(3)
N7 N6 Ir1 121.2(2)
N8 N7 N6 176.3(4)
N1 C1 C3 108.7(3)
N2 C1 N1 128.8(3)
N2 C1 C3 122.4(3)
C3 C2 C4 106.6(3)
C5 C2 C3 120.6(3)
C5 C2 C4 132.8(3)
C2 C3 C1 107.3(3)
C8 C3 C1 130.4(3)
C8 C3 C2 122.2(3)
N1 C4 C2 107.2(3)
N4 C4 N1 120.9(3)
N4 C4 C2 132.0(3)
C2 C5 H5 121.0
C2 C5 C6 118.0(3)
C6 C5 H5 121.0
C5 C6 H6 119.5
C7 C6 C5 120.9(3)
C7 C6 H6 119.5
C6 C7 H7 119.5
C6 C7 C8 121.0(3)
C8 C7 H7 119.5
C3 C8 C7 117.2(3)
C3 C8 H8 121.4
C7 C8 H8 121.4
N2 C9 C10 113.9(3)
N3 C9 N2 125.3(3)
N3 C9 C10 120.8(3)
C9 C10 H10 120.0
C11 C10 C9 120.0(3)
C11 C10 H10 120.0
C10 C11 H11 120.6
C10 C11 C12 118.8(3)
C12 C11 H11 120.6
C11 C12 H12 119.7
C11 C12 C13 120.5(3)
C13 C12 H12 119.7
N3 C13 C12 121.4(3)
N3 C13 C15 119.8(3)
C12 C13 C15 118.8(3)
N5 C14 N4 116.0(3)
N5 C14 C16 123.3(3)
C16 C14 N4 120.5(3)
C13 C15 H15A 109.5
C13 C15 H15B 109.5
C13 C15 H15C 109.5
H15A C15 H15B 109.5
H15A C15 H15C 109.5
H15B C15 H15C 109.5
C14 C16 H16 121.0
C17 C16 C14 118.0(3)
C17 C16 H16 121.0
C16 C17 H17 120.3
C16 C17 C18 119.4(3)
C18 C17 H17 120.3
C17 C18 H18 120.6
C17 C18 C19 118.8(3)
C19 C18 H18 120.6
N5 C19 C18 122.5(3)
N5 C19 C20 116.0(3)
C18 C19 C20 121.5(3)
C19 C20 H20A 109.5
C19 C20 H20B 109.5
C19 C20 H20C 109.5
H20A C20 H20B 109.5
H20A C20 H20C 109.5
H20B C20 H20C 109.5
C22 C21 Ir1 71.80(19)
C22 C21 C25 108.5(3)
C22 C21 C26 126.6(3)
C25 C21 Ir1 69.27(18)
C25 C21 C26 124.8(3)
C26 C21 Ir1 127.0(2)
C21 C22 Ir1 70.35(18)
C21 C22 C23 108.2(3)
C21 C22 C27 127.2(3)
C23 C22 Ir1 69.06(18)
C23 C22 C27 124.4(3)
C27 C22 Ir1 130.1(2)
C22 C23 Ir1 72.05(18)
C22 C23 C28 125.6(3)
C24 C23 Ir1 70.51(18)
C24 C23 C22 107.4(3)
C24 C23 C28 126.7(3)
C28 C23 Ir1 127.6(2)
C23 C24 Ir1 70.74(19)
C23 C24 C25 108.8(3)
C23 C24 C29 125.0(3)
C25 C24 Ir1 70.19(18)
C25 C24 C29 126.2(3)
C29 C24 Ir1 124.9(2)
C21 C25 Ir1 71.64(19)
C21 C25 C30 125.0(3)
C24 C25 Ir1 70.76(19)
C24 C25 C21 107.1(3)
C24 C25 C30 127.5(3)
C30 C25 Ir1 128.4(2)
C21 C26 H26A 109.5
C21 C26 H26B 109.5
C21 C26 H26C 109.5
H26A C26 H26B 109.5
H26A C26 H26C 109.5
H26B C26 H26C 109.5
C22 C27 H27A 109.5
C22 C27 H27B 109.5
C22 C27 H27C 109.5
H27A C27 H27B 109.5
H27A C27 H27C 109.5
H27B C27 H27C 109.5
C23 C28 H28A 109.5
C23 C28 H28B 109.5
C23 C28 H28C 109.5
H28A C28 H28B 109.5
H28A C28 H28C 109.5
H28B C28 H28C 109.5
C24 C29 H29A 109.5
C24 C29 H29B 109.5
C24 C29 H29C 109.5
H29A C29 H29B 109.5
H29A C29 H29C 109.5
H29B C29 H29C 109.5
C25 C30 H30A 109.5
C25 C30 H30B 109.5
C25 C30 H30C 109.5
H30A C30 H30B 109.5
H30A C30 H30C 109.5
H30B C30 H30C 109.5
Cl1 C81 Cl2 112.1(3)
Cl1 C81 H81A 109.2
Cl1 C81 H81B 109.2
Cl2 C81 H81A 109.2
Cl2 C81 H81B 109.2
H81A C81 H81B 107.9

loop_
_geom_bond_atom_site_label_1
_geom_bond_atom_site_label_2
_geom_bond_distance
Ir51 N51 2.064(3)
Ir51 N53 2.142(3)
Ir51 N56 2.119(3)
Ir51 C71 2.166(3)
Ir51 C72 2.166(4)
Ir51 C73 2.182(3)
Ir51 C74 2.177(3)
Ir51 C75 2.148(3)
N51 C51 1.355(4)
N51 C54 1.405(4)
N52 C51 1.296(4)
N52 C59 1.384(4)
N53 C59 1.373(4)
N53 C63 1.368(4)
N54 C54 1.283(4)
N54 C65 1.400(4)
N55 C65 1.349(4)
N55 C69 1.344(4)
N56 N57 1.193(4)
N57 N58 1.158(4)
C51 C52 1.477(4)
C52 C53 1.400(5)
C52 C55 1.384(5)
C53 C54 1.496(5)
C53 C58 1.389(5)
C55 H55 0.9500
C55 C56 1.391(5)
C56 H56 0.9500
C56 C57 1.394(5)
C57 H57 0.9500
C57 C58 1.386(5)
C58 H58 0.9500
C59 C60 1.397(4)
C60 H60 0.9500
C60 C61 1.368(5)
C61 H61 0.9500
C61 C62 1.384(5)
C62 H62 0.9500
C62 C63 1.388(5)
C63 C64 1.495(5)
C64 H64A 0.9800
C64 H64B 0.9800
C64 H64C 0.9800
C65 C66 1.393(5)
C66 H66 0.9500
C66 C67 1.378(5)
C67 H67 0.9500
C67 C68 1.386(5)
C68 H68 0.9500
C68 C69 1.387(5)
C69 C70 1.500(5)
C70 H70A 0.9800
C70 H70B 0.9800
C70 H70C 0.9800
C71 C72 1.409(5)
C71 C75 1.452(5)
C71 C76 1.491(5)
C72 C73 1.446(5)
C72 C77 1.487(5)
C73 C74 1.422(5)
C73 C78 1.511(5)
C74 C75 1.439(5)
C74 C79 1.495(5)
C75 C80 1.489(5)
C76 H76A 0.9800
C76 H76B 0.9800
C76 H76C 0.9800
C77 H77A 0.9800
C77 H77B 0.9800
C77 H77C 0.9800
C78 H78A 0.9800
C78 H78B 0.9800
C78 H78C 0.9800
C79 H79A 0.9800
C79 H79B 0.9800
C79 H79C 0.9800
C80 H80A 0.9800
C80 H80B 0.9800
C80 H80C 0.9800
Ir1 N1 2.066(3)
Ir1 N3 2.154(3)
Ir1 N6 2.118(3)
Ir1 C21 2.180(3)
Ir1 C22 2.199(3)
Ir1 C23 2.158(3)
Ir1 C24 2.155(3)
Ir1 C25 2.148(3)
N1 C1 1.353(4)
N1 C4 1.400(4)
N2 C1 1.306(4)
N2 C9 1.388(4)
N3 C9 1.376(4)
N3 C13 1.361(4)
N4 C4 1.268(4)
N4 C14 1.407(4)
N5 C14 1.338(4)
N5 C19 1.342(4)
N6 N7 1.194(4)
N7 N8 1.162(4)
C1 C3 1.485(5)
C2 C3 1.389(5)
C2 C4 1.498(5)
C2 C5 1.382(5)
C3 C8 1.380(5)
C5 H5 0.9500
C5 C6 1.396(5)
C6 H6 0.9500
C6 C7 1.393(5)
C7 H7 0.9500
C7 C8 1.393(5)
C8 H8 0.9500
C9 C10 1.401(5)
C10 H10 0.9500
C10 C11 1.374(5)
C11 H11 0.9500
C11 C12 1.374(5)
C12 H12 0.9500
C12 C13 1.385(5)
C13 C15 1.504(5)
C14 C16 1.396(5)
C15 H15A 0.9800
C15 H15B 0.9800
C15 H15C 0.9800
C16 H16 0.9500
C16 C17 1.378(5)
C17 H17 0.9500
C17 C18 1.387(5)
C18 H18 0.9500
C18 C19 1.387(5)
C19 C20 1.505(5)
C20 H20A 0.9800
C20 H20B 0.9800
C20 H20C 0.9800
C21 C22 1.420(5)
C21 C25 1.448(5)
C21 C26 1.496(5)
C22 C23 1.451(5)
C22 C27 1.497(5)
C23 C24 1.431(5)
C23 C28 1.496(4)
C24 C25 1.438(4)
C24 C29 1.493(5)
C25 C30 1.497(5)
C26 H26A 0.9800
C26 H26B 0.9800
C26 H26C 0.9800
C27 H27A 0.9800
C27 H27B 0.9800
C27 H27C 0.9800
C28 H28A 0.9800
C28 H28B 0.9800
C28 H28C 0.9800
C29 H29A 0.9800
C29 H29B 0.9800
C29 H29C 0.9800
C30 H30A 0.9800
C30 H30B 0.9800
C30 H30C 0.9800
Cl1 C81 1.748(4)
Cl2 C81 1.752(5)
C81 H81A 0.9900
C81 H81B 0.9900

loop_
_geom_torsion_atom_site_label_1
_geom_torsion_atom_site_label_2
_geom_torsion_atom_site_label_3
_geom_torsion_atom_site_label_4
_geom_torsion
Ir51 N51 C51 N52 -18.8(5)
Ir51 N51 C51 C52 164.6(2)
Ir51 N51 C54 N54 16.0(4)
Ir51 N51 C54 C53 -165.5(2)
Ir51 N53 C59 N52 28.6(4)
Ir51 N53 C59 C60 -155.1(3)
Ir51 N53 C63 C62 159.1(3)
Ir51 N53 C63 C64 -21.3(4)
Ir51 C71 C72 C73 -61.8(2)
Ir51 C71 C72 C77 122.2(4)
Ir51 C71 C75 C74 63.1(2)
Ir51 C71 C75 C80 -122.5(4)
Ir51 C72 C73 C74 -60.9(2)
Ir51 C72 C73 C78 129.3(4)
Ir51 C73 C74 C75 -59.7(2)
Ir51 C73 C74 C79 121.1(4)
Ir51 C74 C75 C71 -62.6(2)
Ir51 C74 C75 C80 123.2(4)
N51 C51 C52 C53 2.0(4)
N51 C51 C52 C55 177.4(3)
N52 C51 C52 C53 -174.9(3)
N52 C51 C52 C55 0.5(5)
N52 C59 C60 C61 170.2(3)
N53 C59 C60 C61 -6.4(5)
N54 C65 C66 C67 -175.4(3)
N55 C65 C66 C67 -2.0(5)
C51 N51 C54 N54 178.5(3)
C51 N51 C54 C53 -3.0(3)
C51 N52 C59 N53 8.3(5)
C51 N52 C59 C60 -168.2(3)
C51 C52 C53 C54 -3.8(3)
C51 C52 C53 C58 171.2(3)
C51 C52 C55 C56 -171.8(3)
C52 C53 C54 N51 4.2(3)
C52 C53 C54 N54 -177.7(4)
C52 C53 C58 C57 2.2(5)
C52 C55 C56 C57 0.8(5)
C53 C52 C55 C56 3.0(5)
C54 N51 C51 N52 177.3(3)
C54 N51 C51 C52 0.7(3)
C54 N54 C65 N55 37.4(5)
C54 N54 C65 C66 -149.0(3)
C54 C53 C58 C57 175.5(3)
C55 C52 C53 C54 -179.6(3)
C55 C52 C53 C58 -4.6(5)
C55 C56 C57 C58 -3.0(5)
C56 C57 C58 C53 1.4(5)
C58 C53 C54 N51 -169.7(4)
C58 C53 C54 N54 8.4(6)
C59 N52 C51 N51 -15.1(5)
C59 N52 C51 C52 161.1(3)
C59 N53 C63 C62 -4.4(5)
C59 N53 C63 C64 175.2(3)
C59 C60 C61 C62 -1.0(5)
C60 C61 C62 C63 5.5(5)
C61 C62 C63 N53 -2.9(5)
C61 C62 C63 C64 177.5(3)
C63 N53 C59 N52 -167.3(3)
C63 N53 C59 C60 9.0(5)
C65 N54 C54 N51 -168.5(3)
C65 N54 C54 C53 13.6(6)
C65 N55 C69 C68 -1.5(5)
C65 N55 C69 C70 178.1(3)
C65 C66 C67 C68 0.4(5)
C66 C67 C68 C69 0.7(5)
C67 C68 C69 N55 -0.1(5)
C67 C68 C69 C70 -179.7(3)
C69 N55 C65 N54 175.8(3)
C69 N55 C65 C66 2.6(5)
C71 C72 C73 Ir51 61.7(2)
C71 C72 C73 C74 0.8(4)
C71 C72 C73 C78 -169.0(3)
C72 C71 C75 Ir51 -60.7(2)
C72 C71 C75 C74 2.4(4)
C72 C71 C75 C80 176.7(3)
C72 C73 C74 Ir51 60.4(2)
C72 C73 C74 C75 0.7(4)
C72 C73 C74 C79 -178.5(3)
C73 C74 C75 Ir51 60.8(2)
C73 C74 C75 C71 -1.9(4)
C73 C74 C75 C80 -176.0(3)
C75 C71 C72 Ir51 59.9(2)
C75 C71 C72 C73 -2.0(4)
C75 C71 C72 C77 -177.9(3)
C76 C71 C72 Ir51 -126.5(3)
C76 C71 C72 C73 171.7(3)
C76 C71 C72 C77 -4.3(6)
C76 C71 C75 Ir51 125.5(3)
C76 C71 C75 C74 -171.4(3)
C76 C71 C75 C80 2.9(5)
C77 C72 C73 Ir51 -122.4(4)
C77 C72 C73 C74 176.7(3)
C77 C72 C73 C78 6.9(6)
C78 C73 C74 Ir51 -130.3(4)
C78 C73 C74 C75 170.0(3)
C78 C73 C74 C79 -9.2(6)
C79 C74 C75 Ir51 -120.0(3)
C79 C74 C75 C71 177.3(3)
C79 C74 C75 C80 3.2(6)
Ir1 N1 C1 N2 -28.0(5)
Ir1 N1 C1 C3 151.7(2)
Ir1 N1 C4 N4 27.7(4)
Ir1 N1 C4 C2 -151.6(2)
Ir1 N3 C9 N2 21.1(4)
Ir1 N3 C9 C10 -161.0(3)
Ir1 N3 C13 C12 163.5(3)
Ir1 N3 C13 C15 -18.0(4)
Ir1 C21 C22 C23 -58.9(2)
Ir1 C21 C22 C27 126.0(4)
Ir1 C21 C25 C24 62.3(2)
Ir1 C21 C25 C30 -124.6(3)
Ir1 C22 C23 C24 -62.0(2)
Ir1 C22 C23 C28 123.8(3)
Ir1 C23 C24 C25 -60.1(2)
Ir1 C23 C24 C29 119.7(3)
Ir1 C24 C25 C21 -62.8(2)
Ir1 C24 C25 C30 124.2(3)
N1 C1 C3 C2 1.8(4)
N1 C1 C3 C8 177.9(3)
N2 C1 C3 C2 -178.5(3)
N2 C1 C3 C8 -2.4(6)
N2 C9 C10 C11 173.2(3)
N3 C9 C10 C11 -4.9(5)
N4 C14 C16 C17 -177.2(3)
N5 C14 C16 C17 -2.8(5)
C1 N1 C4 N4 178.0(3)
C1 N1 C4 C2 -1.3(4)
C1 N2 C9 N3 16.7(5)
C1 N2 C9 C10 -161.3(3)
C1 C3 C8 C7 -174.5(3)
C2 C3 C8 C7 1.1(5)
C2 C5 C6 C7 0.9(5)
C3 C2 C4 N1 2.4(4)
C3 C2 C4 N4 -176.8(4)
C3 C2 C5 C6 -0.4(5)
C4 N1 C1 N2 -179.9(3)
C4 N1 C1 C3 -0.2(4)
C4 N4 C14 N5 83.4(4)
C4 N4 C14 C16 -101.8(4)
C4 C2 C3 C1 -2.5(4)
C4 C2 C3 C8 -178.9(3)
C4 C2 C5 C6 177.5(3)
C5 C2 C3 C1 175.9(3)
C5 C2 C3 C8 -0.6(5)
C5 C2 C4 N1 -175.7(4)
C5 C2 C4 N4 5.1(6)
C5 C6 C7 C8 -0.3(6)
C6 C7 C8 C3 -0.6(5)
C9 N2 C1 N1 -14.0(5)
C9 N2 C1 C3 166.3(3)
C9 N3 C13 C12 -2.7(5)
C9 N3 C13 C15 175.8(3)
C9 C10 C11 C12 0.9(5)
C10 C11 C12 C13 2.1(5)
C11 C12 C13 N3 -1.2(5)
C11 C12 C13 C15 -179.7(3)
C13 N3 C9 N2 -172.2(3)
C13 N3 C9 C10 5.7(5)
C14 N4 C4 N1 -172.6(3)
C14 N4 C4 C2 6.4(6)
C14 N5 C19 C18 1.0(5)
C14 N5 C19 C20 -177.9(3)
C14 C16 C17 C18 2.4(5)
C16 C17 C18 C19 -0.5(5)
C17 C18 C19 N5 -1.3(5)
C17 C18 C19 C20 177.6(3)
C19 N5 C14 N4 175.7(3)
C19 N5 C14 C16 1.1(5)
C21 C22 C23 Ir1 59.7(2)
C21 C22 C23 C24 -2.3(4)
C21 C22 C23 C28 -176.5(3)
C22 C21 C25 Ir1 -61.4(2)
C22 C21 C25 C24 0.9(4)
C22 C21 C25 C30 174.1(3)
C22 C23 C24 Ir1 63.0(2)
C22 C23 C24 C25 2.9(4)
C22 C23 C24 C29 -177.2(3)
C23 C24 C25 Ir1 60.5(2)
C23 C24 C25 C21 -2.4(4)
C23 C24 C25 C30 -175.3(3)
C25 C21 C22 Ir1 59.8(2)
C25 C21 C22 C23 0.9(4)
C25 C21 C22 C27 -174.2(3)
C26 C21 C22 Ir1 -123.0(3)
C26 C21 C22 C23 178.1(3)
C26 C21 C22 C27 3.0(6)
C26 C21 C25 Ir1 121.3(3)
C26 C21 C25 C24 -176.4(3)
C26 C21 C25 C30 -3.2(5)
C27 C22 C23 Ir1 -125.0(3)
C27 C22 C23 C24 172.9(3)
C27 C22 C23 C28 -1.2(5)
C28 C23 C24 Ir1 -122.9(3)
C28 C23 C24 C25 177.0(3)
C28 C23 C24 C29 -3.2(5)
C29 C24 C25 Ir1 -119.4(3)
C29 C24 C25 C21 177.8(3)
C29 C24 C25 C30 4.8(5)
